data_7243924
loop_
_publ_author_name
'Tomioka, Nozomi'
'Nanbu, Shinkoh'
'Misawa-Suzuki, Tomoyo'
'Nagao, Hirotaka'

_publ_section_title
;
 N--C bond formation between two anilines coordinated to a ruthenium
 center in cis-form affording a 3,5-cyclohexadiene-1,2-diimine moiety
;
_journal_issue 58
_journal_name_full 'RSC Advances'
_journal_page_first 36644
_journal_page_last 36650
_journal_paper_doi 10.1039/D1RA07736H
_journal_volume 11
_journal_year 2021
_chemical_formula_moiety 'C32 H26 F4 N6 Ru, 2(C F3 O3 S)'
_chemical_formula_sum 'C34 H26 F10 N6 O6 Ru S2'
_chemical_formula_weight 969.80
_chemical_name_common 'di(2,6-difluoroaniline)bis(2,2'-bipyridine)ruthenium bis(trifluoromethanesulfonate)'
_space_group_crystal_system triclinic
_space_group_IT_number 2
_space_group_name_Hall '-P 1'
_space_group_name_H-M_alt 'P -1'
_atom_sites_solution_hydrogens geom
_atom_sites_solution_primary dual
_audit_creation_date 2021-08-04
_audit_creation_method
;
Olex2 1.2
(compiled 2018.05.29 svn.r3508 for OlexSys, GUI svn.r5506)
;
_audit_update_record
;
2021-08-04 deposited with the CCDC.	2021-11-04 downloaded from the CCDC.
;
_cell_angle_alpha 114.725(2)
_cell_angle_beta 93.0320(10)
_cell_angle_gamma 100.1520(10)
_cell_formula_units_Z 1
_cell_length_a 10.00630(10)
_cell_length_b 10.2443(2)
_cell_length_c 10.4305(2)
_cell_measurement_reflns_used 9159
_cell_measurement_temperature 298.15
_cell_measurement_theta_max 75.5590
_cell_measurement_theta_min 4.5030
_cell_volume 946.35(3)
_computing_cell_refinement 'CrystalClear-SM Expert 2.0 r7 (Rigaku, 2011)'
_computing_data_collection 'CrystalClear-SM Expert 2.0 r7 (Rigaku, 2011)'
_computing_data_reduction 'CrystalClear-SM Expert 2.0 r7 (Rigaku, 2011)'
_computing_molecular_graphics 'Olex2 (Dolomanov et al., 2009)'
_computing_publication_material 'Olex2 (Dolomanov et al., 2009)'
_computing_structure_refinement 'ShelXL (Sheldrick, 2015)'
_computing_structure_solution 'ShelXT (Sheldrick, 2015)'
_diffrn_ambient_temperature 298.15
_diffrn_detector_area_resol_mean 28.5714
_diffrn_measured_fraction_theta_full 0.996
_diffrn_measured_fraction_theta_max 0.954
_diffrn_measurement_device_type 'Rigaku Saturn724+ (2x2 bin mode)'
_diffrn_measurement_method 'profile data from \w-scans'
_diffrn_radiation_type CuK\a
_diffrn_radiation_wavelength 1.54184
_diffrn_reflns_av_R_equivalents 0.0829
_diffrn_reflns_av_unetI/netI 0.0622
_diffrn_reflns_Laue_measured_fraction_full 0.996
_diffrn_reflns_Laue_measured_fraction_max 0.954
_diffrn_reflns_limit_h_max 12
_diffrn_reflns_limit_h_min -11
_diffrn_reflns_limit_k_max 9
_diffrn_reflns_limit_k_min -12
_diffrn_reflns_limit_l_max 13
_diffrn_reflns_limit_l_min -13
_diffrn_reflns_number 9898
_diffrn_reflns_point_group_measured_fraction_full 0.996
_diffrn_reflns_point_group_measured_fraction_max 0.954
_diffrn_reflns_theta_full 67.684
_diffrn_reflns_theta_max 75.740
_diffrn_reflns_theta_min 4.535
_diffrn_source 'Rotating Anode'
_exptl_absorpt_coefficient_mu 5.321
_exptl_absorpt_correction_T_max 1.00000
_exptl_absorpt_correction_T_min 0.32571
_exptl_absorpt_correction_type multi-scan
_exptl_absorpt_process_details
;
CrysAlisPro 1.171.40.82a (Rigaku Oxford Diffraction, 2020)
Empirical absorption correction using spherical harmonics,
implemented in SCALE3 ABSPACK scaling algorithm.
;
_exptl_crystal_colour 'clear light red'
_exptl_crystal_colour_lustre clear
_exptl_crystal_colour_modifier light
_exptl_crystal_colour_primary red
_exptl_crystal_density_diffrn 1.702
_exptl_crystal_density_method 'not measured'
_exptl_crystal_description block
_exptl_crystal_F_000 486
_exptl_crystal_size_max 0.13
_exptl_crystal_size_mid 0.1
_exptl_crystal_size_min 0.1
_exptl_transmission_factor_max 1.00000
_exptl_transmission_factor_min 0.32571
_refine_diff_density_max 1.076
_refine_diff_density_min -1.938
_refine_diff_density_rms 0.124
_refine_ls_extinction_method none
_refine_ls_goodness_of_fit_ref 1.076
_refine_ls_hydrogen_treatment constr
_refine_ls_matrix_type full
_refine_ls_number_parameters 268
_refine_ls_number_reflns 3755
_refine_ls_number_restraints 0
_refine_ls_restrained_S_all 1.076
_refine_ls_R_factor_all 0.0557
_refine_ls_R_factor_gt 0.0543
_refine_ls_shift/su_max 0.000
_refine_ls_shift/su_mean 0.000
_refine_ls_structure_factor_coef Fsqd
_refine_ls_weighting_details 'w=1/[\s^2^(Fo^2^)+(0.1184P)^2^+0.3246P] where P=(Fo^2^+2Fc^2^)/3'
_refine_ls_weighting_scheme calc
_refine_ls_wR_factor_gt 0.1540
_refine_ls_wR_factor_ref 0.1547
_reflns_Friedel_coverage 0.000
_reflns_number_gt 3688
_reflns_number_total 3755
_reflns_threshold_expression 'I > 2\s(I)'
_cod_data_source_file d1ra07736h2.cif
_cod_data_source_block difluoroaniline
_cod_depositor_comments
;
The following automatic conversions were performed:

data item '_geom_angle_publ_flag' value 'N' was changed to 'n' in
accordance with the
/home/data/users/saulius/crontab/automatic-downloads/rss-feeds/RSC/lib/dictionaries/cif_core.dic
dictionary named 'cif_core.dic' version 2.4.2 last updated on
2011-04-26 (58 times).

data item '_geom_angle_publ_flag' value 'Y' was changed to 'y' in
accordance with the
/home/data/users/saulius/crontab/automatic-downloads/rss-feeds/RSC/lib/dictionaries/cif_core.dic
dictionary named 'cif_core.dic' version 2.4.2 last updated on
2011-04-26 (2 times).

data item '_geom_bond_publ_flag' value 'N' was changed to 'n' in
accordance with the
/home/data/users/saulius/crontab/automatic-downloads/rss-feeds/RSC/lib/dictionaries/cif_core.dic
dictionary named 'cif_core.dic' version 2.4.2 last updated on
2011-04-26 (28 times).

data item '_geom_bond_publ_flag' value 'Y' was changed to 'y' in
accordance with the
/home/data/users/saulius/crontab/automatic-downloads/rss-feeds/RSC/lib/dictionaries/cif_core.dic
dictionary named 'cif_core.dic' version 2.4.2 last updated on
2011-04-26 (7 times).

Automatic conversion script
Id: cif_fix_values 7556 2019-12-06 15:28:31Z antanas 
;
_cod_database_code 7243924
_shelx_shelxl_version_number 2018/3
_shelx_space_group_comment
;
The symmetry employed for this shelxl refinement is uniquely defined
by the following loop, which should always be used as a source of
symmetry information in preference to the above space-group names.
They are only intended as comments.
;
_shelx_estimated_absorpt_t_max 0.618
_shelx_estimated_absorpt_t_min 0.545
_olex2_refinement_description
;
1. Fixed Uiso
 At 1.2 times of:
  All C(H) groups, All N(H,H) groups
2.a Secondary CH2 refined with riding coordinates:
 N1(H1A,H1B)
2.b Aromatic/amide H refined with riding coordinates:
 C16(H16), C13(H13), C10(H10), C14(H14), C15(H15), C7(H7), C8(H8), C9(H9),
 C3(H3), C4(H4), C5(H5)
;
_olex2_submission_special_instructions 'No special instructions were received'

loop_
_space_group_symop_operation_xyz
'x, y, z'
'-x, -y, -z'

loop_
_atom_site_label
_atom_site_type_symbol
_atom_site_fract_x
_atom_site_fract_y
_atom_site_fract_z
_atom_site_U_iso_or_equiv
_atom_site_adp_type
_atom_site_occupancy
_atom_site_site_symmetry_order
_atom_site_calc_flag
_atom_site_refinement_flags_posn
_atom_site_refinement_flags_adp
_atom_site_refinement_flags_occupancy
_atom_site_disorder_assembly
_atom_site_disorder_group
Ru1 Ru 0.500000 0.500000 0.500000 0.02917(17) Uani 1 2 d S T P . .
S1 S 0.27026(11) 0.76043(11) 0.27197(11) 0.0447(3) Uani 1 1 d . . . . .
N3 N 0.3977(3) 0.3761(3) 0.5961(3) 0.0337(6) Uani 1 1 d . . . . .
F2 F 0.1274(3) 0.4772(4) 0.5401(4) 0.0735(9) Uani 1 1 d . . . . .
O1 O 0.3171(4) 0.6339(4) 0.1779(4) 0.0652(10) Uani 1 1 d . . . . .
F1 F 0.2906(4) 0.2232(4) 0.1155(4) 0.0840(11) Uani 1 1 d . . . . .
N2 N 0.4332(3) 0.6577(3) 0.6712(3) 0.0345(6) Uani 1 1 d . . . . .
O3 O 0.2722(4) 0.7757(4) 0.4158(4) 0.0588(8) Uani 1 1 d . . . . .
N1 N 0.3196(3) 0.4790(3) 0.3661(3) 0.0371(6) Uani 1 1 d . . . . .
H1A H 0.286386 0.559341 0.409042 0.044 Uiso 1 1 calc R . . . .
H1B H 0.344978 0.478388 0.285358 0.044 Uiso 1 1 calc R . . . .
O2 O 0.3182(4) 0.8931(4) 0.2573(5) 0.0710(10) Uani 1 1 d . . . . .
C12 C 0.3812(4) 0.4570(4) 0.7334(4) 0.0349(7) Uani 1 1 d . . . . .
C11 C 0.3964(4) 0.6156(4) 0.7740(4) 0.0371(7) Uani 1 1 d . . . . .
C16 C 0.3594(4) 0.2283(4) 0.5436(4) 0.0408(8) Uani 1 1 d . . . . .
H16 H 0.362499 0.171239 0.447619 0.049 Uiso 1 1 calc R . . . .
C13 C 0.3401(4) 0.3929(4) 0.8217(5) 0.0443(9) Uani 1 1 d . . . . .
H13 H 0.333148 0.451306 0.916369 0.053 Uiso 1 1 calc R . . . .
F4 F 0.0305(5) 0.5864(6) 0.2108(7) 0.1246(18) Uani 1 1 d . . . . .
F3 F 0.0260(5) 0.8142(7) 0.2957(7) 0.1278(19) Uani 1 1 d . . . . .
C10 C 0.3620(5) 0.7114(5) 0.8998(5) 0.0500(10) Uani 1 1 d . . . . .
H10 H 0.340637 0.680987 0.970080 0.060 Uiso 1 1 calc R . . . .
C14 C 0.3093(5) 0.2415(5) 0.7688(5) 0.0516(10) Uani 1 1 d . . . . .
H14 H 0.284917 0.196817 0.828121 0.062 Uiso 1 1 calc R . . . .
C1 C 0.2111(4) 0.3543(4) 0.3300(4) 0.0395(8) Uani 1 1 d . . . . .
C15 C 0.3152(5) 0.1578(4) 0.6275(5) 0.0498(10) Uani 1 1 d . . . . .
H15 H 0.290134 0.055583 0.588265 0.060 Uiso 1 1 calc R . . . .
C7 C 0.4257(4) 0.7953(4) 0.6926(4) 0.0418(8) Uani 1 1 d . . . . .
H7 H 0.445985 0.824513 0.621277 0.050 Uiso 1 1 calc R . . . .
C8 C 0.3895(5) 0.8940(5) 0.8151(5) 0.0531(10) Uani 1 1 d . . . . .
H8 H 0.385422 0.987901 0.825619 0.064 Uiso 1 1 calc R . . . .
F5 F 0.0639(6) 0.7020(7) 0.0798(6) 0.133(2) Uani 1 1 d . . . . .
C9 C 0.3596(5) 0.8540(5) 0.9207(5) 0.0558(11) Uani 1 1 d . . . . .
H9 H 0.337954 0.920841 1.005587 0.067 Uiso 1 1 calc R . . . .
C2 C 0.1152(5) 0.3535(6) 0.4213(5) 0.0526(10) Uani 1 1 d . . . . .
C6 C 0.1990(5) 0.2258(5) 0.2063(6) 0.0577(12) Uani 1 1 d . . . . .
C3 C 0.0115(6) 0.2327(8) 0.3906(9) 0.0791(18) Uani 1 1 d . . . . .
H3 H -0.052772 0.235348 0.452441 0.095 Uiso 1 1 calc R . . . .
C4 C 0.0048(6) 0.1076(7) 0.2663(10) 0.093(2) Uani 1 1 d . . . . .
H4 H -0.065332 0.025563 0.244076 0.112 Uiso 1 1 calc R . . . .
C17 C 0.0883(7) 0.7122(8) 0.2094(8) 0.0821(17) Uani 1 1 d . . . . .
C5 C 0.0982(6) 0.1016(6) 0.1755(9) 0.093(3) Uani 1 1 d . . . . .
H5 H 0.094570 0.015217 0.093803 0.112 Uiso 1 1 calc R . . . .

loop_
_atom_site_aniso_label
_atom_site_aniso_U_11
_atom_site_aniso_U_22
_atom_site_aniso_U_33
_atom_site_aniso_U_23
_atom_site_aniso_U_13
_atom_site_aniso_U_12
Ru1 0.0434(2) 0.0216(2) 0.0164(2) 0.00260(15) 0.00713(15) 0.00588(14)
S1 0.0632(6) 0.0416(5) 0.0304(6) 0.0144(4) 0.0125(4) 0.0158(4)
N3 0.0415(14) 0.0280(13) 0.0262(16) 0.0077(11) 0.0072(11) 0.0045(11)
F2 0.0635(16) 0.097(2) 0.0457(18) 0.0125(16) 0.0170(14) 0.0266(16)
O1 0.104(3) 0.061(2) 0.043(2) 0.0241(16) 0.0345(19) 0.0383(19)
F1 0.0766(19) 0.090(2) 0.0430(18) -0.0115(16) 0.0097(15) 0.0166(17)
N2 0.0456(15) 0.0268(13) 0.0253(16) 0.0059(11) 0.0087(12) 0.0070(11)
O3 0.086(2) 0.0594(19) 0.0309(17) 0.0160(14) 0.0115(16) 0.0232(16)
N1 0.0509(16) 0.0362(15) 0.0211(16) 0.0097(12) 0.0052(12) 0.0096(12)
O2 0.098(3) 0.0520(19) 0.067(3) 0.0303(18) 0.020(2) 0.0112(18)
C12 0.0421(16) 0.0325(16) 0.0261(18) 0.0082(13) 0.0094(13) 0.0080(13)
C11 0.0479(18) 0.0324(17) 0.0260(19) 0.0071(14) 0.0106(14) 0.0094(13)
C16 0.0508(19) 0.0279(16) 0.035(2) 0.0080(14) 0.0068(16) 0.0023(14)
C13 0.058(2) 0.043(2) 0.033(2) 0.0166(17) 0.0194(17) 0.0126(16)
F4 0.096(3) 0.115(4) 0.144(5) 0.058(3) -0.001(3) -0.025(3)
F3 0.093(3) 0.165(5) 0.165(5) 0.088(4) 0.047(3) 0.074(3)
C10 0.074(3) 0.042(2) 0.031(2) 0.0097(17) 0.024(2) 0.0160(18)
C14 0.067(3) 0.049(2) 0.048(3) 0.028(2) 0.023(2) 0.0128(19)
C1 0.0402(17) 0.0386(18) 0.031(2) 0.0091(15) -0.0025(14) 0.0042(14)
C15 0.061(2) 0.0310(18) 0.053(3) 0.0157(17) 0.014(2) 0.0045(16)
C7 0.062(2) 0.0295(17) 0.030(2) 0.0075(14) 0.0089(16) 0.0148(15)
C8 0.081(3) 0.0346(19) 0.040(3) 0.0080(17) 0.016(2) 0.0220(19)
F5 0.128(4) 0.171(5) 0.088(4) 0.058(4) -0.038(3) 0.011(4)
C9 0.083(3) 0.038(2) 0.036(2) 0.0005(17) 0.027(2) 0.024(2)
C2 0.048(2) 0.063(3) 0.045(3) 0.023(2) 0.0083(19) 0.0122(19)
C6 0.049(2) 0.047(2) 0.049(3) -0.002(2) -0.0069(19) 0.0056(17)
C3 0.052(3) 0.094(4) 0.103(5) 0.056(4) 0.016(3) 0.006(3)
C4 0.056(3) 0.066(4) 0.138(7) 0.039(4) -0.007(4) -0.011(3)
C17 0.077(4) 0.087(4) 0.077(5) 0.035(4) -0.001(3) 0.012(3)
C5 0.064(3) 0.043(3) 0.125(6) -0.001(3) -0.020(4) 0.001(2)

loop_
_atom_type_symbol
_atom_type_description
_atom_type_scat_dispersion_real
_atom_type_scat_dispersion_imag
_atom_type_scat_source
C C 0.0181 0.0091 'International Tables Vol C Tables 4.2.6.8 and 6.1.1.4'
H H 0.0000 0.0000 'International Tables Vol C Tables 4.2.6.8 and 6.1.1.4'
F F 0.0727 0.0534 'International Tables Vol C Tables 4.2.6.8 and 6.1.1.4'
N N 0.0311 0.0180 'International Tables Vol C Tables 4.2.6.8 and 6.1.1.4'
O O 0.0492 0.0322 'International Tables Vol C Tables 4.2.6.8 and 6.1.1.4'
Ru Ru 0.0552 3.2960 'International Tables Vol C Tables 4.2.6.8 and 6.1.1.4'
S S 0.3331 0.5567 'International Tables Vol C Tables 4.2.6.8 and 6.1.1.4'

loop_
_geom_angle_atom_site_label_1
_geom_angle_atom_site_label_2
_geom_angle_atom_site_label_3
_geom_angle
_geom_angle_site_symmetry_1
_geom_angle_site_symmetry_3
_geom_angle_publ_flag
N3 Ru1 N3 180.00(12) 2_666 . n
N3 Ru1 N1 85.47(12) 2_666 . n
N3 Ru1 N1 94.53(12) . . n
N3 Ru1 N1 85.47(12) . 2_666 n
N3 Ru1 N1 94.53(12) 2_666 2_666 n
N2 Ru1 N3 77.16(11) . . y
N2 Ru1 N3 77.16(11) 2_666 2_666 n
N2 Ru1 N3 102.84(11) . 2_666 n
N2 Ru1 N3 102.84(11) 2_666 . n
N2 Ru1 N2 180.0 2_666 . n
N2 Ru1 N1 88.99(12) 2_666 2_666 n
N2 Ru1 N1 91.01(12) . 2_666 n
N2 Ru1 N1 91.01(12) 2_666 . n
N2 Ru1 N1 88.99(12) . . n
N1 Ru1 N1 180.0 . 2_666 n
O1 S1 O3 113.7(2) . . n
O1 S1 C17 103.0(3) . . n
O3 S1 C17 102.0(3) . . n
O2 S1 O1 115.5(2) . . n
O2 S1 O3 116.1(2) . . n
O2 S1 C17 104.0(3) . . n
C12 N3 Ru1 114.2(2) . . n
C16 N3 Ru1 128.1(3) . . n
C16 N3 C12 117.4(3) . . n
C11 N2 Ru1 114.9(2) . . n
C7 N2 Ru1 127.9(3) . . n
C7 N2 C11 117.3(3) . . n
C1 N1 Ru1 117.7(2) . . y
N3 C12 C11 114.4(3) . . n
N3 C12 C13 122.2(3) . . n
C13 C12 C11 123.2(3) . . n
N2 C11 C12 114.7(3) . . n
N2 C11 C10 122.0(3) . . n
C10 C11 C12 122.9(3) . . n
N3 C16 C15 122.6(4) . . n
C14 C13 C12 119.5(4) . . n
C11 C10 C9 119.3(4) . . n
C15 C14 C13 119.0(4) . . n
C2 C1 N1 121.1(4) . . n
C6 C1 N1 122.2(4) . . n
C6 C1 C2 116.7(4) . . n
C14 C15 C16 119.0(4) . . n
N2 C7 C8 122.8(4) . . n
C9 C8 C7 119.7(4) . . n
C8 C9 C10 118.8(4) . . n
F2 C2 C1 116.4(4) . . n
F2 C2 C3 121.4(5) . . n
C3 C2 C1 122.2(5) . . n
F1 C6 C1 118.1(4) . . n
F1 C6 C5 119.9(5) . . n
C5 C6 C1 122.1(6) . . n
C2 C3 C4 118.5(6) . . n
C5 C4 C3 121.5(5) . . n
F4 C17 S1 110.7(5) . . n
F4 C17 F3 106.4(7) . . n
F3 C17 S1 110.5(5) . . n
F5 C17 S1 111.6(6) . . n
F5 C17 F4 109.4(7) . . n
F5 C17 F3 108.0(6) . . n
C4 C5 C6 119.0(6) . . n

loop_
_geom_bond_atom_site_label_1
_geom_bond_atom_site_label_2
_geom_bond_distance
_geom_bond_site_symmetry_2
_geom_bond_publ_flag
Ru1 N3 2.092(3) 2_666 y
Ru1 N3 2.092(3) . y
Ru1 N2 2.083(3) 2_666 y
Ru1 N2 2.083(3) . y
Ru1 N1 2.145(3) 2_666 y
Ru1 N1 2.145(3) . y
S1 O1 1.436(3) . n
S1 O3 1.441(3) . n
S1 O2 1.433(3) . n
S1 C17 1.809(7) . n
N3 C12 1.358(5) . n
N3 C16 1.349(4) . n
F2 C2 1.331(6) . n
F1 C6 1.348(6) . n
N2 C11 1.358(5) . n
N2 C7 1.348(4) . n
N1 C1 1.420(5) . y
C12 C11 1.474(5) . n
C12 C13 1.379(5) . n
C11 C10 1.376(5) . n
C16 C15 1.392(6) . n
C13 C14 1.379(6) . n
F4 C17 1.323(8) . n
F3 C17 1.339(9) . n
C10 C9 1.389(6) . n
C14 C15 1.372(7) . n
C1 C2 1.390(6) . n
C1 C6 1.385(6) . n
C7 C8 1.373(6) . n
C8 C9 1.357(7) . n
F5 C17 1.317(9) . n
C2 C3 1.375(7) . n
C6 C5 1.383(8) . n
C3 C4 1.378(11) . n
C4 C5 1.356(11) . n
